data_7235016
loop_
_publ_author_name
'Chao Wu'
'Junling Song'
'Longhua Li'
'Mark G. Humphrey'
'Chi Zhang'

_publ_section_title
;
 Alkali metal-alkaline earth metal borate crystal LiBa3(OH)(B9O16)[B(OH)4]
 as a new deep-UV nonlinear optical material
;
_journal_name_full 'Journal of Materials Chemistry C'
_journal_page_first 8189
_journal_page_last 8196
_journal_paper_doi 10.1039/C6TC02306A
_journal_volume 4
_journal_year 2016
_chemical_formula_sum 'B10 Ba3 H5 Li O21'
_chemical_formula_weight 868.07
_space_group_IT_number 159
_space_group_name_Hall 'P 3 -2c'
_space_group_name_H-M_alt 'P 3 1 c'
_symmetry_cell_setting trigonal
_symmetry_space_group_name_H-M 'P 3 1 c'
_atom_sites_solution_hydrogens geom
_atom_sites_solution_primary direct
_atom_sites_solution_secondary difmap
_cell_angle_alpha 90.00
_cell_angle_beta 90.00
_cell_angle_gamma 120.00
_cell_formula_units_Z 2
_cell_length_a 10.1984(3)
_cell_length_b 10.1984(3)
_cell_length_c 8.7126(4)
_cell_measurement_reflns_used 5615
_cell_measurement_temperature 293(2)
_cell_measurement_theta_max 27.4606
_cell_measurement_theta_min 3.2846
_cell_volume 784.77(5)
_computing_cell_refinement 'Bruker SAINT'
_computing_data_collection 'Bruker APEX2'
_computing_data_reduction 'Bruker SAINT'
_computing_molecular_graphics 'Bruker SHELXTL'
_computing_publication_material 'Bruker SHELXTL'
_computing_structure_refinement 'SHELXL-97 (Sheldrick, 1997)'
_computing_structure_solution 'SHELXS-97 (Sheldrick, 1990)'
_diffrn_ambient_temperature 293(2)
_diffrn_detector_area_resol_mean 10.4167
_diffrn_measured_fraction_theta_full 0.998
_diffrn_measured_fraction_theta_max 0.998
_diffrn_measurement_device_type bruker-CCD
_diffrn_measurement_method 'w scans'
_diffrn_radiation_monochromator graphite
_diffrn_radiation_source 'fine-focus sealed tube'
_diffrn_radiation_type MoK\a
_diffrn_radiation_wavelength 0.71073
_diffrn_reflns_av_R_equivalents 0.0343
_diffrn_reflns_av_sigmaI/netI 0.0278
_diffrn_reflns_limit_h_max 13
_diffrn_reflns_limit_h_min -13
_diffrn_reflns_limit_k_max 13
_diffrn_reflns_limit_k_min -12
_diffrn_reflns_limit_l_max 11
_diffrn_reflns_limit_l_min -11
_diffrn_reflns_number 6617
_diffrn_reflns_theta_full 27.46
_diffrn_reflns_theta_max 27.46
_diffrn_reflns_theta_min 3.28
_exptl_absorpt_coefficient_mu 7.570
_exptl_absorpt_correction_T_max 0.7456
_exptl_absorpt_correction_T_min 0.5062
_exptl_absorpt_correction_type multi-scan
_exptl_absorpt_process_details sadabs
_exptl_crystal_colour colourless
_exptl_crystal_density_diffrn 3.674
_exptl_crystal_density_method 'not measured'
_exptl_crystal_description needle-like
_exptl_crystal_F_000 788
_exptl_crystal_size_max 0.2
_exptl_crystal_size_mid 0.12
_exptl_crystal_size_min 0.1
_refine_diff_density_max 0.624
_refine_diff_density_min -0.922
_refine_diff_density_rms 0.146
_refine_ls_abs_structure_details 'Flack H D (1983), Acta Cryst. A39, 876-881'
_refine_ls_abs_structure_Flack 0.03(3)
_refine_ls_extinction_method none
_refine_ls_goodness_of_fit_ref 1.130
_refine_ls_hydrogen_treatment mixed
_refine_ls_matrix_type full
_refine_ls_number_parameters 122
_refine_ls_number_reflns 1206
_refine_ls_number_restraints 13
_refine_ls_restrained_S_all 1.125
_refine_ls_R_factor_all 0.0214
_refine_ls_R_factor_gt 0.0210
_refine_ls_shift/su_max 0.000
_refine_ls_shift/su_mean 0.000
_refine_ls_structure_factor_coef Fsqd
_refine_ls_weighting_details 'calc w=1/[\s^2^(Fo^2^)+(0.0000P)^2^+3.9707P] where P=(Fo^2^+2Fc^2^)/3'
_refine_ls_weighting_scheme calc
_refine_ls_wR_factor_gt 0.0455
_refine_ls_wR_factor_ref 0.0456
_reflns_number_gt 1194
_reflns_number_total 1206
_reflns_threshold_expression >2sigma(I)
_cod_data_source_file J-Mater-Chem-C-2016-4-8189.cif
_cod_data_source_block a
_cod_original_sg_symbol_H-M P31c
_cod_original_formula_sum 'B10 Ba3 H5  Li O21'
_cod_database_code 7235016

loop_
_symmetry_equiv_pos_as_xyz
'x, y, z'
'-y, x-y, z'
'-x+y, -x, z'
'y, x, z+1/2'
'-x, -x+y, z+1/2'
'x-y, -y, z+1/2'

loop_
_atom_site_label
_atom_site_type_symbol
_atom_site_fract_x
_atom_site_fract_y
_atom_site_fract_z
_atom_site_U_iso_or_equiv
_atom_site_adp_type
_atom_site_occupancy
_atom_site_symmetry_multiplicity
_atom_site_calc_flag
_atom_site_refinement_flags
_atom_site_disorder_assembly
_atom_site_disorder_group
O1 O 0.3333 0.6667 0.1769(7) 0.0075(12) Uani 1 3 d S . .
O2 O 0.4046(4) 0.4749(4) 0.2100(4) 0.0071(7) Uani 1 1 d . . .
O3 O 0.2612(4) 0.4701(4) -0.0165(4) 0.0082(8) Uani 1 1 d . . .
O4 O 0.1501(4) 0.4102(4) 0.2357(4) 0.0075(7) Uani 1 1 d . . .
O6 O 0.5996(5) 0.5999(5) 0.0207(4) 0.0120(9) Uani 1 1 d . . .
O7 O 0.6659(4) 0.5524(4) 0.2691(4) 0.0064(8) Uani 1 1 d . . .
B1 B 0.2880(7) 0.5017(6) 0.1534(7) 0.0078(11) Uani 1 1 d . . .
B2 B 0.5633(7) 0.5924(7) 0.1891(7) 0.0073(11) Uani 1 1 d . . .
B4 B 0.1231(6) 0.4384(6) -0.0752(7) 0.0066(11) Uani 1 1 d U . .
O8 O 0.1308(10) 0.1383(10) 0.2582(13) 0.0201(18) Uani 0.50 1 d P . .
B3 B 0.0000 0.0000 0.2686(14) 0.020(3) Uani 1 3 d S . .
O8A O 0.1161(13) 0.1286(13) 0.1678(13) 0.038(3) Uani 0.50 1 d PU . .
H8 H 0.0931 0.2052 0.1609 0.057 Uiso 0.50 1 d PR . .
H8A H 0.0931 0.2052 0.1609 0.057 Uiso 0.50 1 d PR . .
O9 O 0.0934(14) 0.0650(16) 0.4147(14) 0.023(3) Uani 0.33 1 d P . .
H9 H 0.0379 0.0499 0.0262 0.034 Uiso 0.33 1 d PR . .
O5 O 0.6667 0.3333 0.0568(7) 0.0057(12) Uani 1 3 d S . .
H5 H 0.6172 0.3449 0.0317 0.009 Uiso 0.33 1 d PR . .
Ba1 Ba 0.37581(4) 0.25887(4) 0.00297(6) 0.01259(8) Uani 1 1 d . . .
Li1 Li 0.6667 0.3333 0.264(3) 0.030(5) Uani 1 3 d S . .

loop_
_atom_site_aniso_label
_atom_site_aniso_U_11
_atom_site_aniso_U_22
_atom_site_aniso_U_33
_atom_site_aniso_U_23
_atom_site_aniso_U_13
_atom_site_aniso_U_12
O1 0.0051(18) 0.0051(18) 0.012(3) 0.000 0.000 0.0025(9)
O2 0.0078(17) 0.0074(17) 0.0070(17) 0.0008(15) -0.0004(14) 0.0045(15)
O3 0.0033(16) 0.0120(19) 0.0067(19) -0.0023(15) -0.0001(15) 0.0018(15)
O4 0.0062(17) 0.0088(19) 0.0073(17) 0.0011(14) 0.0005(15) 0.0036(15)
O6 0.021(2) 0.018(2) 0.0043(17) 0.0011(16) 0.0023(15) 0.0146(18)
O7 0.0031(17) 0.009(2) 0.0074(17) -0.0001(14) -0.0010(14) 0.0038(15)
B1 0.009(3) 0.008(3) 0.007(3) -0.001(2) -0.001(2) 0.004(2)
B2 0.009(3) 0.007(3) 0.007(3) 0.000(2) -0.002(2) 0.005(2)
B4 0.0062(13) 0.0062(13) 0.0065(14) 0.0005(9) -0.0001(9) 0.0025(10)
O8 0.012(4) 0.012(4) 0.030(5) -0.007(4) -0.012(4) 0.000(4)
B3 0.027(4) 0.027(4) 0.006(5) 0.000 0.000 0.014(2)
O8A 0.038(3) 0.038(3) 0.039(3) 0.0002(10) 0.0008(10) 0.0195(16)
O9 0.013(6) 0.040(8) 0.007(6) -0.001(5) 0.000(5) 0.007(6)
O5 0.0028(17) 0.0028(17) 0.012(3) 0.000 0.000 0.0014(8)
Ba1 0.01994(18) 0.01233(16) 0.00967(12) -0.00184(14) -0.00122(14) 0.01120(15)
Li1 0.033(7) 0.033(7) 0.025(11) 0.000 0.000 0.016(4)

loop_
_atom_type_symbol
_atom_type_description
_atom_type_scat_dispersion_real
_atom_type_scat_dispersion_imag
_atom_type_scat_source
B B 0.0013 0.0007 'International Tables Vol C Tables 4.2.6.8 and 6.1.1.4'
Ba Ba -0.3244 2.2819 'International Tables Vol C Tables 4.2.6.8 and 6.1.1.4'
H H 0.0000 0.0000 'International Tables Vol C Tables 4.2.6.8 and 6.1.1.4'
Li Li -0.0003 0.0001 'International Tables Vol C Tables 4.2.6.8 and 6.1.1.4'
O O 0.0106 0.0060 'International Tables Vol C Tables 4.2.6.8 and 6.1.1.4'

loop_
_geom_angle_atom_site_label_1
_geom_angle_atom_site_label_2
_geom_angle_atom_site_label_3
_geom_angle
_geom_angle_site_symmetry_1
_geom_angle_site_symmetry_3
B1 O1 B1 118.21(15) 3_565 2_665
B1 O1 B1 118.21(15) 3_565 .
B1 O1 B1 118.21(15) 2_665 .
B1 O2 B2 118.9(4) . .
B4 O3 B1 118.0(4) . .
B1 O4 B2 112.9(4) . 3_565
B4 O6 B2 118.7(4) 2_665 .
B4 O7 B2 123.0(4) 6_665 .
O4 B1 O2 109.9(4) . .
O4 B1 O3 109.8(4) . .
O2 B1 O3 112.0(4) . .
O4 B1 O1 108.1(4) . .
O2 B1 O1 110.0(4) . .
O3 B1 O1 106.9(4) . .
O4 B2 O2 111.7(4) 2_665 .
O4 B2 O7 111.4(4) 2_665 .
O2 B2 O7 111.2(4) . .
O4 B2 O6 107.9(4) 2_665 .
O2 B2 O6 107.8(4) . .
O7 B2 O6 106.5(4) . .
O7 B4 O3 116.9(5) 6_564 .
O7 B4 O6 122.0(5) 6_564 3_565
O3 B4 O6 121.1(5) . 3_565
O8A O8 B3 85.0(12) . .
O8A O8 O9 147.6(14) . .
B3 O8 O9 63.8(8) . .
O8A O8 H8 46.8 . .
B3 O8 H8 101.3 . .
O9 O8 H8 143.5 . .
O8A O8 H8A 46.8 . .
B3 O8 H8A 101.3 . .
O9 O8 H8A 143.5 . .
H8 O8 H8A 0.0 . .
O8 B3 O8 119.57(15) . 2
O8 B3 O8 119.57(15) . 3
O8 B3 O8 119.57(15) 2 3
O8 B3 O9 62.3(7) . .
O8 B3 O9 118.5(9) 2 .
O8 B3 O9 98.7(9) 3 .
O8 B3 O9 98.7(9) . 2
O8 B3 O9 62.3(7) 2 2
O8 B3 O9 118.5(9) 3 2
O9 B3 O9 57.3(9) . 2
O8 B3 O9 118.5(9) . 3
O8 B3 O9 98.7(9) 2 3
O8 B3 O9 62.3(7) 3 3
O9 B3 O9 57.3(9) . 3
O9 B3 O9 57.3(9) 2 3
O8 B3 O8A 113.5(8) . 2
O8 B3 O8A 31.3(5) 2 2
O8 B3 O8A 110.0(8) 3 2
O9 B3 O8A 146.8(8) . 2
O9 B3 O8A 93.4(7) 2 2
O9 B3 O8A 122.6(7) 3 2
O8 B3 O8A 110.0(8) . 3
O8 B3 O8A 113.5(8) 2 3
O8 B3 O8A 31.3(5) 3 3
O9 B3 O8A 122.6(7) . 3
O9 B3 O8A 146.8(8) 2 3
O9 B3 O8A 93.4(7) 3 3
O8A B3 O8A 90.3(8) 2 3
O8 B3 O8A 31.3(5) . .
O8 B3 O8A 110.0(8) 2 .
O8 B3 O8A 113.5(8) 3 .
O9 B3 O8A 93.4(7) . .
O9 B3 O8A 122.6(7) 2 .
O9 B3 O8A 146.8(8) 3 .
O8A B3 O8A 90.3(8) 2 .
O8A B3 O8A 90.3(8) 3 .
O8 O8A B3 63.7(11) . .
O8 O8A H8 94.2 . .
B3 O8A H8 110.4 . .
O8 O8A H8A 94.2 . .
B3 O8A H8A 110.4 . .
H8 O8A H8A 0.0 . .
O8 O8A H9 155.8 . .
B3 O8A H9 92.1 . .
H8 O8A H9 96.3 . .
H8A O8A H9 96.3 . .
O9 O9 O9 60.000(2) 3 2
O9 O9 O8 114.3(5) 3 .
O9 O9 O8 95.8(9) 2 .
O9 O9 B3 61.4(4) 3 .
O9 O9 B3 61.4(4) 2 .
O8 O9 B3 53.9(6) . .
Li1 O5 H5 110.9 . .

loop_
_geom_bond_atom_site_label_1
_geom_bond_atom_site_label_2
_geom_bond_distance
_geom_bond_site_symmetry_2
O1 B1 1.519(6) 3_565
O1 B1 1.519(6) 2_665
O1 B1 1.519(6) .
O2 B1 1.434(7) .
O2 B2 1.466(7) .
O3 B4 1.376(7) .
O3 B1 1.511(7) .
O4 B1 1.432(7) .
O4 B2 1.448(7) 3_565
O6 B4 1.389(7) 2_665
O6 B2 1.506(7) .
O7 B4 1.367(7) 6_665
O7 B2 1.474(7) .
B2 O4 1.448(7) 2_665
B4 O7 1.367(7) 6_564
B4 O6 1.389(7) 3_565
O8 O8A 0.799(13) .
O8 B3 1.377(8) .
O8 O9 1.509(16) .
O8 H8 1.2637 .
O8 H8A 1.2640 .
B3 O8 1.377(8) 2
B3 O8 1.377(8) 3
B3 O9 1.528(15) .
B3 O9 1.528(15) 2
B3 O9 1.528(15) 3
B3 O8A 1.530(13) 2
B3 O8A 1.530(13) 3
B3 O8A 1.530(14) .
O8A H8 0.9230 .
O8A H8A 0.9234 .
O9 O9 1.46(2) 3
O9 O9 1.46(2) 2
O5 Li1 1.81(2) .
O5 H5 0.6131 .

loop_
_geom_torsion_atom_site_label_1
_geom_torsion_atom_site_label_2
_geom_torsion_atom_site_label_3
_geom_torsion_atom_site_label_4
_geom_torsion
_geom_torsion_site_symmetry_1
_geom_torsion_site_symmetry_2
_geom_torsion_site_symmetry_3
_geom_torsion_site_symmetry_4
B2 O4 B1 O2 177.4(4) 3_565 . . .
B2 O4 B1 O3 -59.0(6) 3_565 . . .
B2 O4 B1 O1 57.3(6) 3_565 . . .
B2 O2 B1 O4 -156.2(4) . . . .
B2 O2 B1 O3 81.5(5) . . . .
B2 O2 B1 O1 -37.3(6) . . . .
B4 O3 B1 O4 34.9(6) . . . .
B4 O3 B1 O2 157.4(4) . . . .
B4 O3 B1 O1 -82.0(5) . . . .
B1 O1 B1 O4 -48.3(8) 3_565 . . .
B1 O1 B1 O4 157.9(4) 2_665 . . .
B1 O1 B1 O2 -168.4(4) 3_565 . . .
B1 O1 B1 O2 37.9(8) 2_665 . . .
B1 O1 B1 O3 69.8(6) 3_565 . . .
B1 O1 B1 O3 -84.0(6) 2_665 . . .
B1 O2 B2 O4 48.4(6) . . . 2_665
B1 O2 B2 O7 173.7(4) . . . .
B1 O2 B2 O6 -69.9(5) . . . .
B4 O7 B2 O4 50.5(6) 6_665 . . 2_665
B4 O7 B2 O2 -74.9(6) 6_665 . . .
B4 O7 B2 O6 168.0(4) 6_665 . . .
B4 O6 B2 O4 -37.7(6) 2_665 . . 2_665
B4 O6 B2 O2 83.0(5) 2_665 . . .
B4 O6 B2 O7 -157.5(4) 2_665 . . .
B1 O3 B4 O7 164.0(4) . . . 6_564
B1 O3 B4 O6 -15.3(7) . . . 3_565
O8A O8 B3 O8 -79.8(17) . . . 2
O9 O8 B3 O8 108.8(13) . . . 2
O8A O8 B3 O8 87.2(16) . . . 3
O9 O8 B3 O8 -84.2(13) . . . 3
O8A O8 B3 O9 171.4(15) . . . .
O8A O8 B3 O9 -142.9(13) . . . 2
O9 O8 B3 O9 45.8(10) . . . 2
O8A O8 B3 O9 159.8(13) . . . 3
O9 O8 B3 O9 -11.6(12) . . . 3
O8A O8 B3 O8A -45.3(16) . . . 2
O9 O8 B3 O8A 143.3(10) . . . 2
O8A O8 B3 O8A 54.2(16) . . . 3
O9 O8 B3 O8A -117.2(9) . . . 3
O9 O8 B3 O8A -171.4(15) . . . .
O9 O8 O8A B3 15(2) . . . .
O8 B3 O8A O8 114.4(12) 2 . . .
O8 B3 O8A O8 -108.6(11) 3 . . .
O9 B3 O8A O8 -7.6(13) . . . .
O9 B3 O8A O8 45.1(15) 2 . . .
O9 B3 O8A O8 -34(2) 3 . . .
O8A B3 O8A O8 139.3(15) 2 . . .
O8A B3 O8A O8 -130.3(15) 3 . . .
O8A O8 O9 O9 -5(4) . . . 3
B3 O8 O9 O9 11.7(12) . . . 3
O8A O8 O9 O9 -64(3) . . . 2
B3 O8 O9 O9 -48.0(8) . . . 2
O8A O8 O9 B3 -16(3) . . . .
O8 B3 O9 O9 -167.9(12) . . . 3
O8 B3 O9 O9 81.7(13) 2 . . 3
O8 B3 O9 O9 -49.0(10) 3 . . 3
O9 B3 O9 O9 69.5(3) 2 . . 3
O8A B3 O9 O9 100.8(19) 2 . . 3
O8A B3 O9 O9 -70.8(10) 3 . . 3
O8A B3 O9 O9 -163.4(10) . . . 3
O8 B3 O9 O9 122.7(12) . . . 2
O8 B3 O9 O9 12.2(12) 2 . . 2
O8 B3 O9 O9 -118.4(10) 3 . . 2
O9 B3 O9 O9 -69.5(3) 3 . . 2
O8A B3 O9 O9 31.4(17) 2 . . 2
O8A B3 O9 O9 -140.3(11) 3 . . 2
O8A B3 O9 O9 127.1(9) . . . 2
O8 B3 O9 O8 -110.4(4) 2 . . .
O8 B3 O9 O8 118.9(6) 3 . . .
O9 B3 O9 O8 -122.7(12) 2 . . .
O9 B3 O9 O8 167.9(12) 3 . . .
O8A B3 O9 O8 -91.3(14) 2 . . .
O8A B3 O9 O8 97.0(10) 3 . . .
O8A B3 O9 O8 4.5(8) . . . .
